data_1564086
loop_
_publ_author_name
'Han, Jing'
'Ye, Na'
'Zhang, Xu'
'Yu, Zhong'
'Wang, Jun'
'Zhang, Yongdi'
'Wan, Yi'

_publ_section_title
;
 Ligand-controlled self-assembly of Ag(I) complexes with cyano-containing
 ligands and their tunable antimicrobial activities
;
_journal_name_full 'Inorganica Chimica Acta'
_journal_page_first 119873
_journal_paper_doi 10.1016/j.ica.2020.119873
_journal_volume 512
_journal_year 2020
_chemical_formula_moiety '0.5(C38 H24 Ag4 F12 N4 O8), H2 O, 2(C12 H2 F8 O2)'
_chemical_formula_sum 'C43 H18 Ag2 F22 N2 O9'
_chemical_formula_weight 1340.33
_space_group_crystal_system monoclinic
_space_group_IT_number 15
_space_group_name_Hall '-C 2yc'
_space_group_name_H-M_alt 'C 1 2/c 1'
_atom_sites_solution_hydrogens mixed
_cell_angle_alpha 90
_cell_angle_beta 91.177(2)
_cell_angle_gamma 90
_cell_formula_units_Z 4
_cell_length_a 25.860(4)
_cell_length_b 7.7860(11)
_cell_length_c 22.864(3)
_cell_measurement_reflns_used 6127
_cell_measurement_temperature 296(2)
_cell_measurement_theta_max 27.0143
_cell_measurement_theta_min 2.3542
_cell_volume 4602.6(11)
_computing_molecular_graphics 'Olex2 (Dolomanov et al., 2009)'
_computing_publication_material 'Olex2 (Dolomanov et al., 2009)'
_computing_structure_refinement 'ShelXL (Sheldrick, 2015)'
_diffrn_ambient_temperature 296.15
_diffrn_measured_fraction_theta_full 0.998
_diffrn_measured_fraction_theta_max 0.998
_diffrn_measurement_device_type bruker-CCD
_diffrn_radiation_type MoK\a
_diffrn_radiation_wavelength 0.71073
_diffrn_reflns_av_R_equivalents 0.0161
_diffrn_reflns_av_unetI/netI 0.0211
_diffrn_reflns_Laue_measured_fraction_full 0.998
_diffrn_reflns_Laue_measured_fraction_max 0.998
_diffrn_reflns_limit_h_max 30
_diffrn_reflns_limit_h_min -20
_diffrn_reflns_limit_k_max 9
_diffrn_reflns_limit_k_min -8
_diffrn_reflns_limit_l_max 26
_diffrn_reflns_limit_l_min -27
_diffrn_reflns_number 10967
_diffrn_reflns_point_group_measured_fraction_full 0.998
_diffrn_reflns_point_group_measured_fraction_max 0.998
_diffrn_reflns_theta_full 25.007
_diffrn_reflns_theta_max 25.007
_diffrn_reflns_theta_min 2.354
_exptl_absorpt_coefficient_mu 0.999
_exptl_crystal_density_diffrn 1.934
_exptl_crystal_description block
_exptl_crystal_F_000 2616
_exptl_crystal_size_max 0.21
_exptl_crystal_size_mid 0.2
_exptl_crystal_size_min 0.19
_refine_diff_density_max 0.816
_refine_diff_density_min -0.737
_refine_diff_density_rms 0.066
_refine_ls_extinction_coef .
_refine_ls_extinction_method none
_refine_ls_goodness_of_fit_ref 1.032
_refine_ls_hydrogen_treatment constr
_refine_ls_matrix_type full
_refine_ls_number_parameters 373
_refine_ls_number_reflns 4049
_refine_ls_number_restraints 45
_refine_ls_restrained_S_all 1.056
_refine_ls_R_factor_all 0.0361
_refine_ls_R_factor_gt 0.0318
_refine_ls_shift/su_max 0.001
_refine_ls_shift/su_mean 0.000
_refine_ls_structure_factor_coef Fsqd
_refine_ls_weighting_details 'w=1/[\s^2^(Fo^2^)+(0.0566P)^2^+5.6569P] where P=(Fo^2^+2Fc^2^)/3'
_refine_ls_weighting_scheme calc
_refine_ls_wR_factor_gt 0.0897
_refine_ls_wR_factor_ref 0.0933
_reflns_Friedel_coverage 0.000
_reflns_Friedel_fraction_full .
_reflns_Friedel_fraction_max .
_reflns_number_gt 3594
_reflns_number_total 4049
_reflns_threshold_expression 'I > 2\s(I)'
_cod_data_source_file 2.cif
_cod_data_source_block ww
_cod_database_code 1564086
_shelx_space_group_comment
;
The symmetry employed for this shelxl refinement is uniquely defined
by the following loop, which should always be used as a source of
symmetry information in preference to the above space-group names.
They are only intended as comments.
;
_shelx_estimated_absorpt_t_max 0.833
_shelx_estimated_absorpt_t_min 0.818
_olex2_refinement_description
;
1. Fixed Uiso
 At 1.2 times of:
  All C(H) groups
 At 1.5 times of:
  All C(H,H,H) groups, All O(H) groups
2. Restrained distances
 C21-C25
 1.45 with sigma of 0.01
 C20-C25 = C22-C25
 2.45 with sigma of 0.02
3. Uiso/Uaniso restraints and constraints
Uanis(C19) \\sim Ueq, Uanis(C20) \\sim Ueq, Uanis(C21) \\sim Ueq, Uanis(C22)
\\sim Ueq, Uanis(C23) \\sim Ueq, Uanis(C24) \\sim Ueq, Uanis(C25) \\sim Ueq:
with sigma of 0.01 and sigma for terminal atoms of 0.02
4. Others
 Fixed Sof: C19(0.5) H19(0.5) C20(0.5) H20(0.5) C21(0.5) C22(0.5) H22(0.5)
 C23(0.5) H23(0.5) C24(0.5) H24(0.5) C25(0.5) H25A(0.5) H25B(0.5) H25C(0.5)
5.a Riding coordinates:
 O1W(H1W), O3(H3), O4(H4)
5.b Aromatic/amide H refined with riding coordinates:
 C16(H16), C18(H18), C19(H19), C20(H20), C22(H22), C23(H23), C24(H24)
5.c Fitted hexagon refined as free rotating group:
 C19(C20,C21,C22,C23,C24)
5.d Idealised Me refined as rotating group:
 C25(H25A,H25B,H25C)
;
_olex2_submission_special_instructions 'No special instructions were received'

loop_
_space_group_symop_operation_xyz
'x, y, z'
'-x, y, -z+1/2'
'x+1/2, y+1/2, z'
'-x+1/2, y+1/2, -z+1/2'
'-x, -y, -z'
'x, -y, z-1/2'
'-x+1/2, -y+1/2, -z'
'x+1/2, -y+1/2, z-1/2'

loop_
_atom_site_label
_atom_site_type_symbol
_atom_site_fract_x
_atom_site_fract_y
_atom_site_fract_z
_atom_site_U_iso_or_equiv
_atom_site_adp_type
_atom_site_occupancy
_atom_site_site_symmetry_order
_atom_site_calc_flag
_atom_site_refinement_flags_posn
_atom_site_refinement_flags_adp
_atom_site_refinement_flags_occupancy
_atom_site_disorder_assembly
_atom_site_disorder_group
Ag1 Ag 0.45030(2) 0.67822(3) -0.00117(2) 0.05058(11) Uani 1 1 d . . . . .
O1W O 0.5000 0.8837(4) -0.2500 0.0463(7) Uani 1 2 d S T P . .
H1W H 0.5069 0.8198 -0.2202 0.069 Uiso 1 1 d R . . . .
O2 O 0.49320(9) 0.7178(3) -0.14243(10) 0.0560(6) Uani 1 1 d . . . . .
O3 O 0.40338(9) 0.8232(3) -0.10202(10) 0.0567(6) Uani 1 1 d . . . . .
H3 H 0.4325 0.8070 -0.1184 0.085 Uiso 1 1 d R . . . .
O4 O 0.06735(9) 0.6009(4) -0.29651(10) 0.0654(7) Uani 1 1 d . . . . .
H4 H 0.0469 0.5488 -0.2736 0.098 Uiso 1 1 d R . . . .
C1 C 0.35877(12) 0.7978(4) -0.13131(13) 0.0456(7) Uani 1 1 d . . . . .
C2 C 0.35480(12) 0.7227(4) -0.18614(14) 0.0482(7) Uani 1 1 d . . . . .
C3 C 0.30853(12) 0.6981(4) -0.21433(13) 0.0449(7) Uani 1 1 d . . . . .
C4 C 0.26166(11) 0.7462(4) -0.19005(12) 0.0419(6) Uani 1 1 d . . . . .
C5 C 0.26609(12) 0.8250(4) -0.13547(14) 0.0475(7) Uani 1 1 d . . . . .
C6 C 0.31256(13) 0.8500(4) -0.10728(13) 0.0495(7) Uani 1 1 d . . . . .
C7 C 0.21126(11) 0.7075(4) -0.21814(13) 0.0416(6) Uani 1 1 d . . . . .
C8 C 0.19811(12) 0.7528(4) -0.27508(13) 0.0457(7) Uani 1 1 d . . . . .
C9 C 0.15102(13) 0.7186(4) -0.30029(13) 0.0502(7) Uani 1 1 d . . . . .
C10 C 0.11277(12) 0.6331(4) -0.27022(13) 0.0485(7) Uani 1 1 d . . . . .
C11 C 0.12565(11) 0.5848(4) -0.21318(12) 0.0442(6) Uani 1 1 d . . . . .
C12 C 0.17270(12) 0.6201(4) -0.18850(12) 0.0428(6) Uani 1 1 d . . . . .
C13 C 0.55802(17) 0.5091(5) -0.14929(15) 0.0721(11) Uani 1 1 d . . . . .
C14 C 0.51454(11) 0.5980(4) -0.11604(12) 0.0436(6) Uani 1 1 d . . . . .
C15 C 0.33591(12) 0.4707(4) 0.00084(14) 0.0504(7) Uani 1 1 d . . . . .
C16 C 0.28324(12) 0.2534(4) 0.04835(13) 0.0489(7) Uani 1 1 d . . . . .
H16 H 0.3057 0.2568 0.0806 0.059 Uiso 1 1 calc R . . . .
C17 C 0.29185(11) 0.3583(4) 0.00062(13) 0.0420(6) Uani 1 1 d . . . . .
C18 C 0.25867(12) 0.3558(4) -0.04786(13) 0.0489(7) Uani 1 1 d . . . . .
H18 H 0.2647 0.4271 -0.0797 0.059 Uiso 1 1 calc R . . . .
N1 N 0.37106(11) 0.5573(4) 0.00065(14) 0.0652(8) Uani 1 1 d . . . . .
F1 F 0.60055(12) 0.6060(6) -0.1460(2) 0.1479(15) Uani 1 1 d . . . . .
F2 F 0.57335(15) 0.3665(4) -0.12777(14) 0.1330(15) Uani 1 1 d . . . . .
F3 F 0.54918(14) 0.4980(5) -0.20444(11) 0.1292(13) Uani 1 1 d . . . . .
F4 F 0.39844(8) 0.6709(3) -0.21174(10) 0.0746(7) Uani 1 1 d . . . . .
F5 F 0.30800(7) 0.6200(3) -0.26677(8) 0.0600(5) Uani 1 1 d . . . . .
F6 F 0.22290(7) 0.8805(3) -0.10989(9) 0.0667(6) Uani 1 1 d . . . . .
F7 F 0.31347(8) 0.9267(3) -0.05463(8) 0.0717(6) Uani 1 1 d . . . . .
F8 F 0.23281(8) 0.8390(2) -0.30737(9) 0.0614(5) Uani 1 1 d . . . . .
F9 F 0.14124(9) 0.7688(3) -0.35600(8) 0.0773(7) Uani 1 1 d . . . . .
F10 F 0.09010(7) 0.4998(3) -0.18209(8) 0.0619(5) Uani 1 1 d . . . . .
F11 F 0.18214(7) 0.5649(3) -0.13381(7) 0.0589(5) Uani 1 1 d . . . . .
C19 C 0.5355(3) 0.8644(8) 0.0482(3) 0.082(3) Uani 0.5 1 d . U . A -1
H19 H 0.5483 0.7937 0.0779 0.098 Uiso 0.5 1 calc R . . A -1
C20 C 0.4857(3) 0.9308(9) 0.0512(2) 0.060(3) Uani 0.5 1 d DG U . A -1
H20 H 0.4652 0.9045 0.0830 0.072 Uiso 0.5 1 calc R . . A -1
C21 C 0.46655(19) 1.0364(9) 0.0068(3) 0.074(2) Uani 0.5 1 d DG U . A -1
C22 C 0.4972(3) 1.0756(8) -0.0406(2) 0.069(3) Uani 0.5 1 d DG U . A -1
H22 H 0.4843 1.1462 -0.0703 0.082 Uiso 0.5 1 calc R . . A -1
C23 C 0.5469(3) 1.0092(10) -0.0437(3) 0.085(3) Uani 0.5 1 d G U . A -1
H23 H 0.5674 1.0354 -0.0754 0.102 Uiso 0.5 1 calc R . . A -1
C24 C 0.5661(2) 0.9036(10) 0.0008(4) 0.109(4) Uani 0.5 1 d G U . A -1
H24 H 0.5994 0.8592 -0.0013 0.131 Uiso 0.5 1 calc R . . A -1
C25 C 0.4158(4) 1.110(2) 0.0140(8) 0.164(7) Uani 0.5 1 d D U . . .
H25A H 0.4005 1.1339 -0.0237 0.245 Uiso 0.5 1 calc GR . . A .
H25B H 0.4188 1.2149 0.0360 0.245 Uiso 0.5 1 calc GR . . . .
H25C H 0.3944 1.0306 0.0346 0.245 Uiso 0.5 1 calc GR . . . .
O1 O 0.50615(9) 0.5421(3) -0.06650(9) 0.0545(5) Uani 1 1 d . . . . .

loop_
_atom_site_aniso_label
_atom_site_aniso_U_11
_atom_site_aniso_U_22
_atom_site_aniso_U_33
_atom_site_aniso_U_23
_atom_site_aniso_U_13
_atom_site_aniso_U_12
Ag1 0.04768(17) 0.05262(18) 0.05174(17) 0.00036(10) 0.00871(11) -0.01036(10)
O1W 0.0422(15) 0.0530(17) 0.0437(15) 0.000 -0.0022(12) 0.000
O2 0.0501(12) 0.0675(15) 0.0504(12) 0.0111(11) 0.0032(10) 0.0080(11)
O3 0.0452(12) 0.0753(16) 0.0496(13) -0.0050(10) 0.0014(10) -0.0088(10)
O4 0.0547(13) 0.0905(18) 0.0506(13) 0.0062(12) -0.0079(10) -0.0218(13)
C1 0.0443(16) 0.0484(17) 0.0442(16) -0.0008(13) 0.0042(12) -0.0066(13)
C2 0.0412(16) 0.0542(18) 0.0498(17) -0.0070(14) 0.0149(13) -0.0043(13)
C3 0.0518(17) 0.0456(16) 0.0377(15) -0.0099(12) 0.0101(12) -0.0065(13)
C4 0.0458(16) 0.0372(14) 0.0430(15) -0.0036(12) 0.0056(12) -0.0036(12)
C5 0.0455(16) 0.0464(17) 0.0510(17) -0.0090(13) 0.0098(13) 0.0026(13)
C6 0.0556(18) 0.0517(18) 0.0414(16) -0.0108(13) 0.0065(13) -0.0016(14)
C7 0.0444(16) 0.0387(15) 0.0420(15) -0.0066(12) 0.0067(12) -0.0020(12)
C8 0.0517(17) 0.0427(16) 0.0430(15) 0.0011(13) 0.0092(12) -0.0099(14)
C9 0.0616(19) 0.0508(17) 0.0382(15) 0.0036(13) 0.0007(13) -0.0098(15)
C10 0.0534(18) 0.0495(17) 0.0426(16) -0.0050(13) -0.0002(13) -0.0068(14)
C11 0.0462(16) 0.0462(16) 0.0404(15) -0.0001(12) 0.0076(12) -0.0073(13)
C12 0.0498(16) 0.0419(15) 0.0368(14) 0.0014(12) 0.0058(12) 0.0023(13)
C13 0.093(3) 0.075(3) 0.049(2) 0.0198(18) 0.0320(18) 0.023(2)
C14 0.0402(15) 0.0510(17) 0.0397(15) 0.0000(13) 0.0037(12) -0.0047(13)
C15 0.0440(16) 0.0559(18) 0.0515(17) 0.0048(14) 0.0030(13) -0.0047(15)
C16 0.0486(17) 0.0549(18) 0.0429(16) 0.0030(14) -0.0056(12) -0.0079(14)
C17 0.0377(14) 0.0425(15) 0.0460(16) -0.0022(12) 0.0043(12) -0.0039(12)
C18 0.0503(17) 0.0538(18) 0.0426(16) 0.0072(13) 0.0020(13) -0.0074(14)
N1 0.0519(16) 0.0680(19) 0.076(2) 0.0071(15) 0.0007(14) -0.0199(15)
F1 0.0726(18) 0.160(3) 0.214(4) -0.002(3) 0.067(2) 0.001(2)
F2 0.192(4) 0.109(2) 0.101(2) 0.0397(18) 0.085(2) 0.088(2)
F3 0.162(3) 0.173(3) 0.0535(14) -0.0076(17) 0.0347(16) 0.055(3)
F4 0.0426(10) 0.1151(19) 0.0666(13) -0.0335(12) 0.0157(9) -0.0049(10)
F5 0.0560(11) 0.0758(12) 0.0486(10) -0.0248(9) 0.0115(8) -0.0074(9)
F6 0.0488(10) 0.0858(14) 0.0658(12) -0.0328(11) 0.0107(9) 0.0088(10)
F7 0.0631(12) 0.1000(16) 0.0520(11) -0.0355(11) 0.0004(9) 0.0035(11)
F8 0.0640(12) 0.0689(13) 0.0515(11) 0.0106(9) 0.0085(9) -0.0247(9)
F9 0.0846(15) 0.1030(17) 0.0439(11) 0.0207(11) -0.0103(10) -0.0296(13)
F10 0.0530(10) 0.0842(14) 0.0488(10) 0.0089(9) 0.0069(8) -0.0211(10)
F11 0.0557(10) 0.0771(13) 0.0437(10) 0.0156(9) -0.0010(8) -0.0062(9)
C19 0.105(6) 0.055(4) 0.085(6) 0.002(4) -0.027(5) -0.018(4)
C20 0.070(5) 0.059(5) 0.052(4) -0.012(4) 0.012(4) -0.032(4)
C21 0.063(4) 0.055(4) 0.102(6) -0.035(4) -0.024(4) 0.003(4)
C22 0.096(7) 0.056(5) 0.053(4) -0.004(4) -0.007(5) -0.026(5)
C23 0.110(7) 0.073(5) 0.074(5) -0.018(4) 0.025(5) -0.045(5)
C24 0.087(7) 0.086(7) 0.154(9) -0.053(7) -0.005(7) -0.014(6)
C25 0.124(11) 0.112(10) 0.253(16) -0.078(11) -0.044(11) -0.012(8)
O1 0.0601(13) 0.0622(14) 0.0418(12) 0.0055(10) 0.0145(9) 0.0079(11)

loop_
_atom_type_symbol
_atom_type_description
_atom_type_scat_dispersion_real
_atom_type_scat_dispersion_imag
_atom_type_scat_source
C C 0.0033 0.0016 'International Tables Vol C Tables 4.2.6.8 and 6.1.1.4'
H H 0.0000 0.0000 'International Tables Vol C Tables 4.2.6.8 and 6.1.1.4'
N N 0.0061 0.0033 'International Tables Vol C Tables 4.2.6.8 and 6.1.1.4'
O O 0.0106 0.0060 'International Tables Vol C Tables 4.2.6.8 and 6.1.1.4'
Ag Ag -0.8971 1.1015 'International Tables Vol C Tables 4.2.6.8 and 6.1.1.4'
F F 0.0171 0.0103 'International Tables Vol C Tables 4.2.6.8 and 6.1.1.4'

loop_
_geom_angle_atom_site_label_1
_geom_angle_atom_site_label_2
_geom_angle_atom_site_label_3
_geom_angle
_geom_angle_site_symmetry_1
_geom_angle_site_symmetry_3
N1 Ag1 C20 130.64(17) . .
N1 Ag1 O1 95.60(10) . 5_665
N1 Ag1 O1 113.18(10) . .
C20 Ag1 O1 94.95(19) . 5_665
O1 Ag1 C20 116.15(16) . .
O1 Ag1 O1 79.24(7) . 5_665
C1 O3 H3 121.1 . .
C10 O4 H4 111.4 . .
O3 C1 C2 124.2(3) . .
O3 C1 C6 120.0(3) . .
C2 C1 C6 115.7(3) . .
C3 C2 C1 122.4(3) . .
F4 C2 C1 118.3(3) . .
F4 C2 C3 119.3(3) . .
C2 C3 C4 122.4(3) . .
F5 C3 C2 118.6(3) . .
F5 C3 C4 118.9(3) . .
C3 C4 C7 122.7(3) . .
C5 C4 C3 114.8(3) . .
C5 C4 C7 122.5(3) . .
C6 C5 C4 122.7(3) . .
F6 C5 C4 118.5(3) . .
F6 C5 C6 118.7(3) . .
C5 C6 C1 121.9(3) . .
F7 C6 C1 119.1(3) . .
F7 C6 C5 119.0(3) . .
C8 C7 C4 123.8(3) . .
C8 C7 C12 114.6(3) . .
C12 C7 C4 121.6(3) . .
C9 C8 C7 123.2(3) . .
F8 C8 C7 119.1(3) . .
F8 C8 C9 117.6(3) . .
C8 C9 C10 121.6(3) . .
F9 C9 C8 119.4(3) . .
F9 C9 C10 119.0(3) . .
O4 C10 C9 119.9(3) . .
O4 C10 C11 124.3(3) . .
C9 C10 C11 115.8(3) . .
C12 C11 C10 122.0(3) . .
F10 C11 C10 118.3(3) . .
F10 C11 C12 119.7(3) . .
C11 C12 C7 122.7(3) . .
F11 C12 C7 119.4(3) . .
F11 C12 C11 117.9(3) . .
F1 C13 C14 109.2(3) . .
F2 C13 C14 115.3(3) . .
F2 C13 F1 102.8(4) . .
F2 C13 F3 111.7(4) . .
F3 C13 C14 113.6(3) . .
F3 C13 F1 102.9(4) . .
O2 C14 C13 115.0(3) . .
O2 C14 O1 128.9(3) . .
O1 C14 C13 116.1(3) . .
N1 C15 C17 178.9(4) . .
C17 C16 H16 120.1 . .
C18 C16 H16 120.1 7 .
C18 C16 C17 119.8(3) 7 .
C16 C17 C15 119.8(3) . .
C16 C17 C18 121.0(3) . .
C18 C17 C15 119.2(3) . .
C16 C18 C17 119.2(3) 7 .
C16 C18 H18 120.4 7 .
C17 C18 H18 120.4 . .
C15 N1 Ag1 168.1(3) . .
C20 C19 H19 120.0 . .
C20 C19 C24 120.0 . .
C24 C19 H19 120.0 . .
Ag1 C20 H20 89.6 . .
C19 C20 Ag1 90.8(3) . .
C19 C20 H20 120.0 . .
C21 C20 Ag1 89.6(2) . .
C21 C20 C19 120.0 . .
C21 C20 H20 120.0 . .
C20 C21 C22 120.0 . .
C20 C21 C25 117.6(8) . .
C22 C21 C25 122.3(8) . .
C21 C22 H22 120.0 . .
C21 C22 C23 120.0 . .
C23 C22 H22 120.0 . .
C22 C23 H23 120.0 . .
C24 C23 C22 120.0 . .
C24 C23 H23 120.0 . .
C19 C24 H24 120.0 . .
C23 C24 C19 120.0 . .
C23 C24 H24 120.0 . .
C21 C25 H25A 109.5 . .
C21 C25 H25B 109.5 . .
C21 C25 H25C 109.5 . .
H25A C25 H25B 109.5 . .
H25A C25 H25C 109.5 . .
H25B C25 H25C 109.5 . .
Ag1 O1 Ag1 100.76(7) . 5_665
C14 O1 Ag1 123.0(2) . .
C14 O1 Ag1 135.0(2) . 5_665

loop_
_geom_bond_atom_site_label_1
_geom_bond_atom_site_label_2
_geom_bond_distance
_geom_bond_site_symmetry_2
Ag1 N1 2.256(3) .
Ag1 C20 2.469(6) .
Ag1 O1 2.351(2) .
Ag1 O1 2.556(2) 5_665
O1W H1W 0.8586 .
O2 C14 1.235(4) .
O3 H3 0.8583 .
O3 C1 1.337(4) .
O4 H4 0.8550 .
O4 C10 1.332(4) .
C1 C2 1.385(4) .
C1 C6 1.386(4) .
C2 C3 1.361(4) .
C2 F4 1.344(3) .
C3 C4 1.395(4) .
C3 F5 1.344(3) .
C4 C5 1.393(4) .
C4 C7 1.472(4) .
C5 C6 1.366(5) .
C5 F6 1.343(3) .
C6 F7 1.344(3) .
C7 C8 1.385(4) .
C7 C12 1.394(4) .
C8 C9 1.363(4) .
C8 F8 1.352(3) .
C9 C10 1.387(4) .
C9 F9 1.351(4) .
C10 C11 1.391(4) .
C11 C12 1.359(4) .
C11 F10 1.348(3) .
C12 F11 1.340(3) .
C13 C14 1.535(4) .
C13 F1 1.335(6) .
C13 F2 1.274(4) .
C13 F3 1.280(5) .
C14 O1 1.236(3) .
C15 C17 1.437(4) .
C15 N1 1.131(4) .
C16 H16 0.9300 .
C16 C17 1.384(4) .
C16 C18 1.378(4) 7
C17 C18 1.388(4) .
C18 C16 1.378(4) 7
C18 H18 0.9300 .
C19 H19 0.9300 .
C19 C20 1.3900 .
C19 C24 1.3900 .
C20 H20 0.9300 .
C20 C21 1.3900 .
C21 C22 1.3900 .
C21 C25 1.445(8) .
C22 H22 0.9300 .
C22 C23 1.3900 .
C23 H23 0.9300 .
C23 C24 1.3900 .
C24 H24 0.9300 .
C25 H25A 0.9600 .
C25 H25B 0.9600 .
C25 H25C 0.9600 .
O1 Ag1 2.556(2) 5_665

loop_
_geom_torsion_atom_site_label_1
_geom_torsion_atom_site_label_2
_geom_torsion_atom_site_label_3
_geom_torsion_atom_site_label_4
_geom_torsion
_geom_torsion_site_symmetry_1
_geom_torsion_site_symmetry_2
_geom_torsion_site_symmetry_3
_geom_torsion_site_symmetry_4
Ag1 C20 C21 C22 -90.7(3) . . . .
Ag1 C20 C21 C25 93.0(9) . . . .
O2 C14 O1 Ag1 -7.7(5) . . . .
O2 C14 O1 Ag1 -172.4(2) . . . 5_665
O3 C1 C2 C3 179.5(3) . . . .
O3 C1 C2 F4 0.3(5) . . . .
O3 C1 C6 C5 -179.3(3) . . . .
O3 C1 C6 F7 0.4(5) . . . .
O4 C10 C11 C12 179.7(3) . . . .
O4 C10 C11 F10 0.1(5) . . . .
C1 C2 C3 C4 -0.2(5) . . . .
C1 C2 C3 F5 -178.2(3) . . . .
C2 C1 C6 C5 1.4(5) . . . .
C2 C1 C6 F7 -178.8(3) . . . .
C2 C3 C4 C5 1.5(4) . . . .
C2 C3 C4 C7 -174.9(3) . . . .
C3 C4 C5 C6 -1.3(5) . . . .
C3 C4 C5 F6 177.8(3) . . . .
C3 C4 C7 C8 -54.4(4) . . . .
C3 C4 C7 C12 125.4(3) . . . .
C4 C5 C6 C1 -0.1(5) . . . .
C4 C5 C6 F7 -179.9(3) . . . .
C4 C7 C8 C9 -178.9(3) . . . .
C4 C7 C8 F8 -0.6(5) . . . .
C4 C7 C12 C11 179.1(3) . . . .
C4 C7 C12 F11 -2.2(4) . . . .
C5 C4 C7 C8 129.5(3) . . . .
C5 C4 C7 C12 -50.7(4) . . . .
C6 C1 C2 C3 -1.3(5) . . . .
C6 C1 C2 F4 179.5(3) . . . .
C7 C4 C5 C6 175.1(3) . . . .
C7 C4 C5 F6 -5.7(4) . . . .
C7 C8 C9 C10 -0.8(5) . . . .
C7 C8 C9 F9 179.4(3) . . . .
C8 C7 C12 C11 -1.1(4) . . . .
C8 C7 C12 F11 177.6(3) . . . .
C8 C9 C10 O4 -179.5(3) . . . .
C8 C9 C10 C11 -0.1(5) . . . .
C9 C10 C11 C12 0.2(5) . . . .
C9 C10 C11 F10 -179.4(3) . . . .
C10 C11 C12 C7 0.4(5) . . . .
C10 C11 C12 F11 -178.3(3) . . . .
C12 C7 C8 C9 1.3(5) . . . .
C12 C7 C8 F8 179.6(3) . . . .
C13 C14 O1 Ag1 171.1(2) . . . .
C13 C14 O1 Ag1 6.4(5) . . . 5_665
C15 C17 C18 C16 179.3(3) . . . 7
C16 C17 C18 C16 -0.3(5) . . . 7
C18 C16 C17 C15 -179.3(3) 7 . . .
C18 C16 C17 C18 0.3(5) 7 . . .
F1 C13 C14 O2 77.9(4) . . . .
F1 C13 C14 O1 -101.1(4) . . . .
F2 C13 C14 O2 -167.1(4) . . . .
F2 C13 C14 O1 14.0(6) . . . .
F3 C13 C14 O2 -36.3(5) . . . .
F3 C13 C14 O1 144.7(4) . . . .
F4 C2 C3 C4 179.0(3) . . . .
F4 C2 C3 F5 1.0(5) . . . .
F5 C3 C4 C5 179.5(3) . . . .
F5 C3 C4 C7 3.1(4) . . . .
F6 C5 C6 C1 -179.3(3) . . . .
F6 C5 C6 F7 1.0(5) . . . .
F8 C8 C9 C10 -179.1(3) . . . .
F8 C8 C9 F9 1.1(5) . . . .
F9 C9 C10 O4 0.3(5) . . . .
F9 C9 C10 C11 179.8(3) . . . .
F10 C11 C12 C7 180.0(3) . . . .
F10 C11 C12 F11 1.2(4) . . . .
C19 C20 C21 C22 0.0 . . . .
C19 C20 C21 C25 -176.3(11) . . . .
C20 C19 C24 C23 0.0 . . . .
C20 C21 C22 C23 0.0 . . . .
C21 C22 C23 C24 0.0 . . . .
C22 C23 C24 C19 0.0 . . . .
C24 C19 C20 Ag1 90.03(19) . . . .
C24 C19 C20 C21 0.0 . . . .
C25 C21 C22 C23 176.1(11) . . . .
